data_7003626
loop_
_publ_author_name
'Song, Yu-Fei'
'Berry, John F.'
'Weyherm\"uller, Thomas'
'Bill, Eckhard'

_publ_section_title
;
 Bond distances are not always what they appear to be: discovery and
 un-discovery of the longest Cr(v)&#xE002;N triple bond
;
_journal_issue 14
_journal_name_full 'Dalton Transactions'
_journal_page_first 1864
_journal_page_last 1871
_journal_paper_doi 10.1039/b717618j
_journal_year 2008
_chemical_formula_sum 'C18 H31.27 Cr N3.72 O8.27'
_chemical_formula_weight 484.29
_chemical_name_common 'L3Cr(OH)0.3(N)0.7, 3(H2O)'
_chemical_name_systematic
;
?
;
_space_group_IT_number 15
_symmetry_cell_setting monoclinic
_symmetry_space_group_name_Hall '-C 2yc'
_symmetry_space_group_name_H-M 'C 1 2/c 1'
_atom_sites_solution_hydrogens geom
_atom_sites_solution_primary direct
_atom_sites_solution_secondary difmap
_audit_creation_method SHELXL-97
_cell_angle_alpha 90.00
_cell_angle_beta 97.07(3)
_cell_angle_gamma 90.00
_cell_formula_units_Z 8
_cell_length_a 33.8409(10)
_cell_length_b 6.7077(2)
_cell_length_c 18.7774(4)
_cell_measurement_temperature 100(2)
_cell_volume 4230.0(3)
_computing_cell_refinement 'Nonius Collect Software'
_computing_data_collection 'Nonius Collect Software'
_computing_data_reduction 'Nonius Collect Software'
_computing_structure_refinement 'SHELXL-97 (Sheldrick, 1997)'
_computing_structure_solution 'SHELXS-97 (Sheldrick, 1990)'
_diffrn_ambient_temperature 100(2)
_diffrn_measured_fraction_theta_full 0.998
_diffrn_measured_fraction_theta_max 0.998
_diffrn_radiation_monochromator graphite
_diffrn_radiation_source 'fine-focus sealed tube'
_diffrn_radiation_type MoK\a
_diffrn_radiation_wavelength 0.71073
_diffrn_reflns_av_R_equivalents 0.1007
_diffrn_reflns_av_sigmaI/netI 0.0701
_diffrn_reflns_limit_h_max 48
_diffrn_reflns_limit_h_min -48
_diffrn_reflns_limit_k_max 9
_diffrn_reflns_limit_k_min -9
_diffrn_reflns_limit_l_max 27
_diffrn_reflns_limit_l_min -22
_diffrn_reflns_number 38270
_diffrn_reflns_theta_full 31.07
_diffrn_reflns_theta_max 31.07
_diffrn_reflns_theta_min 3.06
_exptl_absorpt_coefficient_mu 0.595
_exptl_absorpt_correction_T_max 0.9824
_exptl_absorpt_correction_T_min 0.9107
_exptl_absorpt_correction_type none
_exptl_crystal_colour grey-violet
_exptl_crystal_density_diffrn 1.521
_exptl_crystal_density_method 'not measured'
_exptl_crystal_description 'transparent parallelepiped'
_exptl_crystal_F_000 2044
_exptl_crystal_size_max 0.16
_exptl_crystal_size_mid 0.10
_exptl_crystal_size_min 0.03
_refine_diff_density_max 0.652
_refine_diff_density_min -0.832
_refine_diff_density_rms 0.107
_refine_ls_extinction_method none
_refine_ls_goodness_of_fit_ref 1.170
_refine_ls_hydrogen_treatment mixed
_refine_ls_matrix_type full
_refine_ls_number_parameters 290
_refine_ls_number_reflns 6773
_refine_ls_number_restraints 18
_refine_ls_restrained_S_all 1.169
_refine_ls_R_factor_all 0.1044
_refine_ls_R_factor_gt 0.0730
_refine_ls_shift/su_max 0.000
_refine_ls_shift/su_mean 0.000
_refine_ls_structure_factor_coef Fsqd
_refine_ls_weighting_details 'calc w=1/[\s^2^(Fo^2^)+(0.0251P)^2^+20.5016P] where P=(Fo^2^+2Fc^2^)/3'
_refine_ls_weighting_scheme calc
_refine_ls_wR_factor_gt 0.1215
_refine_ls_wR_factor_ref 0.1314
_reflns_number_gt 5182
_reflns_number_total 6773
_reflns_threshold_expression >2sigma(I)
_cod_data_source_file b717618j.txt
_cod_data_source_block Cpd9
_cod_depositor_comments
;
The following automatic conversions were performed:
'_symmetry_cell_setting' value 'Monoclinic' changed to 'monoclinic'
according to '/home/saulius/struct/CIF-dictionaries/cif_core.dic'
dictionary named 'cif_core.dic' version 2.4.1 from 2010-06-29.

Automatic conversion script
Id: cif_fix_enum 1527 2010-12-29 10:47:43Z saulius 
;
_cod_original_cell_volume 4230.0(2)
_cod_original_sg_symbol_H-M C2/c
_cod_database_code 7003626

loop_
_symmetry_equiv_pos_as_xyz
'x, y, z'
'-x, y, -z+1/2'
'x+1/2, y+1/2, z'
'-x+1/2, y+1/2, -z+1/2'
'-x, -y, -z'
'x, -y, z-1/2'
'-x+1/2, -y+1/2, -z'
'x+1/2, -y+1/2, z-1/2'

loop_
_atom_site_label
_atom_site_type_symbol
_atom_site_fract_x
_atom_site_fract_y
_atom_site_fract_z
_atom_site_U_iso_or_equiv
_atom_site_adp_type
_atom_site_occupancy
_atom_site_symmetry_multiplicity
_atom_site_calc_flag
_atom_site_refinement_flags
_atom_site_disorder_assembly
_atom_site_disorder_group
Cr1 Cr 0.16902(3) 0.74113(18) 0.04210(5) 0.00455(11) Uiso 0.73 1 d P A 1
N31 N 0.1995(2) 0.8069(11) -0.0112(4) 0.0101(6) Uiso 0.73 1 d P A 1
Cr1A Cr 0.16467(7) 0.7368(5) 0.04741(13) 0.00455(11) Uiso 0.27 1 d P A 2
O31A O 0.1991(5) 0.819(3) -0.0175(9) 0.0101(6) Uiso 0.27 1 d P A 2
H31A H 0.2090 0.9302 -0.0047 0.015 Uiso 0.27 1 calc PR A 2
N1 N 0.15229(6) 0.4710(3) -0.01179(11) 0.0068(4) Uani 1 1 d . . .
C2 C 0.18121(8) 0.3136(4) 0.01952(13) 0.0085(5) Uani 1 1 d . A .
H2A H 0.1891 0.2295 -0.0197 0.010 Uiso 1 1 calc R . .
H2B H 0.1679 0.2268 0.0520 0.010 Uiso 1 1 calc R . .
C3 C 0.21848(8) 0.4056(4) 0.06124(13) 0.0087(5) Uani 1 1 d . . .
H3A H 0.2341 0.3014 0.0894 0.010 Uiso 1 1 calc R A .
H3B H 0.2354 0.4656 0.0275 0.010 Uiso 1 1 calc R . .
N4 N 0.20578(6) 0.5620(3) 0.11028(11) 0.0072(4) Uani 1 1 d . A .
C5 C 0.18595(8) 0.4705(4) 0.17034(13) 0.0087(5) Uani 1 1 d . . .
H5A H 0.2048 0.4716 0.2150 0.010 Uiso 1 1 calc R A .
H5B H 0.1792 0.3299 0.1584 0.010 Uiso 1 1 calc R . .
C6 C 0.14832(8) 0.5821(4) 0.18312(13) 0.0089(5) Uani 1 1 d . A .
H6A H 0.1328 0.5016 0.2140 0.011 Uiso 1 1 calc R . .
H6B H 0.1554 0.7098 0.2078 0.011 Uiso 1 1 calc R . .
N7 N 0.12422(6) 0.6206(3) 0.11304(11) 0.0076(4) Uani 1 1 d . . .
C8 C 0.10576(8) 0.4362(4) 0.08053(13) 0.0094(5) Uani 1 1 d . A .
H8A H 0.0771 0.4351 0.0862 0.011 Uiso 1 1 calc R . .
H8B H 0.1183 0.3187 0.1061 0.011 Uiso 1 1 calc R . .
C9 C 0.11068(8) 0.4212(4) 0.00098(13) 0.0088(5) Uani 1 1 d . A .
H9A H 0.1041 0.2842 -0.0162 0.011 Uiso 1 1 calc R . .
H9B H 0.0919 0.5140 -0.0267 0.011 Uiso 1 1 calc R . .
C10 C 0.15411(8) 0.4919(4) -0.09220(13) 0.0093(5) Uani 1 1 d . A .
H10A H 0.1376 0.6075 -0.1103 0.011 Uiso 1 1 calc R . .
H10B H 0.1819 0.5204 -0.1001 0.011 Uiso 1 1 calc R . .
C11 C 0.13995(8) 0.3102(4) -0.13506(13) 0.0089(5) Uani 1 1 d . . .
C12 C 0.09955(8) 0.2820(4) -0.15786(13) 0.0100(5) Uani 1 1 d . A .
H12 H 0.0811 0.3826 -0.1484 0.012 Uiso 1 1 calc R . .
C13 C 0.08547(8) 0.1097(4) -0.19421(14) 0.0113(5) Uani 1 1 d . . .
H13 H 0.0578 0.0926 -0.2088 0.014 Uiso 1 1 calc R A .
C14 C 0.11243(8) -0.0367(4) -0.20883(13) 0.0099(5) Uani 1 1 d . A .
C15 C 0.15318(8) -0.0080(4) -0.18957(14) 0.0111(5) Uani 1 1 d . . .
H15 H 0.1717 -0.1056 -0.2012 0.013 Uiso 1 1 calc R A .
C16 C 0.16645(8) 0.1640(4) -0.15333(13) 0.0109(5) Uani 1 1 d . A .
H16 H 0.1942 0.1832 -0.1406 0.013 Uiso 1 1 calc R . .
O17 O 0.10147(6) -0.2112(3) -0.24319(11) 0.0160(4) Uani 1 1 d . . .
C18 C 0.05984(9) -0.2555(5) -0.25635(16) 0.0196(6) Uani 1 1 d . A .
H18A H 0.0560 -0.3839 -0.2812 0.029 Uiso 1 1 calc R . .
H18B H 0.0462 -0.1506 -0.2863 0.029 Uiso 1 1 calc R . .
H18C H 0.0488 -0.2624 -0.2106 0.029 Uiso 1 1 calc R . .
C19 C 0.23809(8) 0.7006(4) 0.13915(14) 0.0091(5) Uani 1 1 d . . .
H19A H 0.2578 0.7133 0.1045 0.011 Uiso 1 1 calc R A .
H19B H 0.2520 0.6473 0.1847 0.011 Uiso 1 1 calc R . .
C20 C 0.22029(8) 0.9054(4) 0.15232(14) 0.0103(5) Uani 1 1 d . A .
O21 O 0.24023(7) 1.0295(3) 0.18842(11) 0.0190(5) Uani 1 1 d . . .
O22 O 0.18442(6) 0.9352(3) 0.12039(9) 0.0085(4) Uani 1 1 d . . .
C23 C 0.09555(8) 0.7848(4) 0.11478(13) 0.0102(5) Uani 1 1 d . A .
H23A H 0.1051 0.8779 0.1541 0.012 Uiso 1 1 calc R . .
H23B H 0.0695 0.7307 0.1244 0.012 Uiso 1 1 calc R . .
C24 C 0.09049(8) 0.8966(4) 0.04359(13) 0.0088(5) Uani 1 1 d . . .
O25 O 0.05990(6) 0.9977(3) 0.02734(10) 0.0137(4) Uani 1 1 d . A .
O26 O 0.11916(6) 0.8866(3) 0.00508(9) 0.0094(4) Uani 1 1 d . A .
O40 O 0.01570(9) 0.5628(4) -0.06277(19) 0.0395(7) Uani 1 1 d D . .
H40A H -0.0008(11) 0.532(7) -0.045(3) 0.059 Uiso 1 1 d D . .
H40B H 0.0125(14) 0.666(4) -0.073(3) 0.059 Uiso 1 1 d D . .
O41 O -0.00648(7) 1.0201(4) 0.09774(11) 0.0169(4) Uani 1 1 d D . .
H41A H 0.0108(7) 1.009(6) 0.0786(17) 0.025 Uiso 1 1 d D . .
H41B H -0.0238(7) 0.997(6) 0.0722(16) 0.025 Uiso 1 1 d D . .
O42 O 0.00608(8) 0.6723(4) 0.17978(12) 0.0226(5) Uiso 1 1 d D . .
H42A H 0.0012(12) 0.604(4) 0.1502(15) 0.034 Uiso 1 1 d D . .
H42B H 0.0037(12) 0.773(3) 0.1657(19) 0.034 Uiso 1 1 d D . .

loop_
_atom_site_aniso_label
_atom_site_aniso_U_11
_atom_site_aniso_U_22
_atom_site_aniso_U_33
_atom_site_aniso_U_23
_atom_site_aniso_U_13
_atom_site_aniso_U_12
N1 0.0085(10) 0.0064(9) 0.0051(9) 0.0025(7) -0.0005(8) -0.0006(8)
C2 0.0112(12) 0.0059(11) 0.0084(11) 0.0002(9) 0.0013(9) 0.0002(9)
C3 0.0085(12) 0.0078(11) 0.0095(11) -0.0011(9) 0.0005(9) 0.0022(9)
N4 0.0065(10) 0.0065(9) 0.0085(9) 0.0001(8) 0.0004(8) -0.0006(8)
C5 0.0112(12) 0.0086(11) 0.0062(11) 0.0029(9) 0.0009(9) -0.0014(9)
C6 0.0106(12) 0.0103(12) 0.0057(10) 0.0024(9) 0.0008(9) -0.0021(10)
N7 0.0078(10) 0.0090(10) 0.0058(9) 0.0000(8) 0.0005(8) -0.0013(8)
C8 0.0108(12) 0.0082(11) 0.0093(11) 0.0013(9) 0.0012(9) -0.0049(9)
C9 0.0088(12) 0.0089(11) 0.0084(11) 0.0000(9) 0.0000(9) -0.0029(9)
C10 0.0130(13) 0.0102(12) 0.0046(10) 0.0009(9) 0.0005(9) -0.0021(10)
C11 0.0119(12) 0.0098(11) 0.0047(10) 0.0006(9) 0.0002(9) -0.0009(9)
C12 0.0128(12) 0.0078(12) 0.0093(11) -0.0038(9) 0.0009(9) 0.0040(9)
C13 0.0086(12) 0.0153(13) 0.0097(11) -0.0015(10) -0.0002(9) 0.0009(10)
C14 0.0125(13) 0.0088(12) 0.0083(11) -0.0017(9) 0.0012(9) 0.0005(10)
C15 0.0117(13) 0.0110(12) 0.0107(11) -0.0008(10) 0.0016(10) 0.0040(10)
C16 0.0104(13) 0.0140(12) 0.0079(11) -0.0025(10) -0.0006(9) -0.0001(10)
O17 0.0158(10) 0.0109(10) 0.0209(10) -0.0083(8) 0.0002(8) -0.0005(8)
C18 0.0181(14) 0.0180(14) 0.0220(14) -0.0080(13) -0.0002(11) -0.0049(13)
C19 0.0092(12) 0.0081(12) 0.0094(11) -0.0011(9) -0.0014(9) -0.0013(9)
C20 0.0139(13) 0.0076(11) 0.0091(11) 0.0015(9) -0.0004(10) -0.0025(10)
O21 0.0211(11) 0.0128(10) 0.0199(10) -0.0043(8) -0.0101(8) -0.0025(8)
O22 0.0093(9) 0.0067(8) 0.0089(8) -0.0010(7) -0.0015(7) -0.0003(7)
C23 0.0095(12) 0.0119(13) 0.0095(11) 0.0009(9) 0.0025(9) 0.0025(10)
C24 0.0092(12) 0.0063(11) 0.0104(11) -0.0001(9) -0.0009(9) -0.0037(9)
O25 0.0090(9) 0.0144(10) 0.0177(10) 0.0027(8) 0.0011(8) 0.0038(8)
O26 0.0084(9) 0.0101(9) 0.0096(8) 0.0019(7) 0.0009(7) 0.0011(7)
O40 0.0387(17) 0.0175(13) 0.060(2) -0.0009(13) -0.0053(14) 0.0028(12)
O41 0.0114(10) 0.0238(11) 0.0156(10) 0.0013(9) 0.0019(8) 0.0015(9)

loop_
_atom_type_symbol
_atom_type_description
_atom_type_scat_dispersion_real
_atom_type_scat_dispersion_imag
_atom_type_scat_source
C C 0.0033 0.0016 'International Tables Vol C Tables 4.2.6.8 and 6.1.1.4'
H H 0.0000 0.0000 'International Tables Vol C Tables 4.2.6.8 and 6.1.1.4'
N N 0.0061 0.0033 'International Tables Vol C Tables 4.2.6.8 and 6.1.1.4'
O O 0.0106 0.0060 'International Tables Vol C Tables 4.2.6.8 and 6.1.1.4'
Cr Cr 0.3209 0.6236 'International Tables Vol C Tables 4.2.6.8 and 6.1.1.4'

loop_
_geom_angle_atom_site_label_1
_geom_angle_atom_site_label_2
_geom_angle_atom_site_label_3
_geom_angle
_geom_angle_site_symmetry_1
_geom_angle_site_symmetry_3
_geom_angle_publ_flag
N31 Cr1 O22 98.9(3) . . ?
N31 Cr1 O26 103.3(3) . . ?
O22 Cr1 O26 94.06(9) . . ?
N31 Cr1 N4 99.5(3) . . ?
O22 Cr1 N4 80.72(9) . . ?
O26 Cr1 N4 157.07(9) . . ?
N31 Cr1 N1 95.3(3) . . ?
O22 Cr1 N1 160.96(9) . . ?
O26 Cr1 N1 94.99(9) . . ?
N4 Cr1 N1 84.45(9) . . ?
N31 Cr1 N7 174.8(3) . . ?
O22 Cr1 N7 86.15(8) . . ?
O26 Cr1 N7 77.48(8) . . ?
N4 Cr1 N7 79.89(9) . . ?
N1 Cr1 N7 79.53(9) . . ?
O31A Cr1A O26 96.2(5) . . ?
O31A Cr1A O22 93.9(6) . . ?
O26 Cr1A O22 96.91(15) . . ?
O31A Cr1A N4 96.3(5) . . ?
O26 Cr1A N4 167.42(16) . . ?
O22 Cr1A N4 80.75(12) . . ?
O31A Cr1A N7 174.2(6) . . ?
O26 Cr1A N7 83.69(12) . . ?
O22 Cr1A N7 91.85(12) . . ?
N4 Cr1A N7 84.03(13) . . ?
O31A Cr1A N1 90.3(6) . . ?
O26 Cr1A N1 97.25(13) . . ?
O22 Cr1A N1 164.68(17) . . ?
N4 Cr1A N1 84.15(14) . . ?
N7 Cr1A N1 83.93(13) . . ?
C9 N1 C2 111.1(2) . . ?
C9 N1 C10 109.44(19) . . ?
C2 N1 C10 110.3(2) . . ?
C9 N1 Cr1A 103.50(16) . . ?
C2 N1 Cr1A 107.94(16) . . ?
C10 N1 Cr1A 114.40(17) . . ?
C9 N1 Cr1 108.42(16) . . ?
C2 N1 Cr1 106.86(15) . . ?
C10 N1 Cr1 110.69(15) . . ?
Cr1A N1 Cr1 5.14(8) . . ?
N1 C2 C3 111.8(2) . . ?
N4 C3 C2 108.5(2) . . ?
C19 N4 C3 114.2(2) . . ?
C19 N4 C5 110.86(19) . . ?
C3 N4 C5 111.3(2) . . ?
C19 N4 Cr1 102.86(15) . . ?
C3 N4 Cr1 102.96(15) . . ?
C5 N4 Cr1 114.27(16) . . ?
C19 N4 Cr1A 105.41(17) . . ?
C3 N4 Cr1A 105.66(16) . . ?
C5 N4 Cr1A 109.02(17) . . ?
Cr1 N4 Cr1A 5.25(8) . . ?
N4 C5 C6 112.0(2) . . ?
N7 C6 C5 109.0(2) . . ?
C23 N7 C6 113.8(2) . . ?
C23 N7 C8 112.8(2) . . ?
C6 N7 C8 112.2(2) . . ?
C23 N7 Cr1A 102.37(17) . . ?
C6 N7 Cr1A 104.97(17) . . ?
C8 N7 Cr1A 109.87(17) . . ?
C23 N7 Cr1 103.57(15) . . ?
C6 N7 Cr1 104.30(15) . . ?
C8 N7 Cr1 109.35(15) . . ?
Cr1A N7 Cr1 1.20(11) . . ?
N7 C8 C9 111.5(2) . . ?
N1 C9 C8 111.1(2) . . ?
C11 C10 N1 113.9(2) . . ?
C12 C11 C16 117.6(2) . . ?
C12 C11 C10 120.6(2) . . ?
C16 C11 C10 121.8(2) . . ?
C11 C12 C13 121.7(2) . . ?
C14 C13 C12 119.2(2) . . ?
O17 C14 C13 123.5(2) . . ?
O17 C14 C15 116.3(2) . . ?
C13 C14 C15 120.2(2) . . ?
C16 C15 C14 119.5(3) . . ?
C15 C16 C11 121.6(3) . . ?
C14 O17 C18 117.6(2) . . ?
N4 C19 C20 109.5(2) . . ?
O21 C20 O22 124.8(3) . . ?
O21 C20 C19 119.9(2) . . ?
O22 C20 C19 115.2(2) . . ?
C20 O22 Cr1A 115.78(18) . . ?
C20 O22 Cr1 112.69(17) . . ?
Cr1A O22 Cr1 5.49(9) . . ?
N7 C23 C24 110.6(2) . . ?
O25 C24 O26 123.7(2) . . ?
O25 C24 C23 118.9(2) . . ?
O26 C24 C23 117.3(2) . . ?
C24 O26 Cr1A 114.64(17) . . ?
C24 O26 Cr1 119.66(16) . . ?
Cr1A O26 Cr1 5.13(9) . . ?

loop_
_geom_bond_atom_site_label_1
_geom_bond_atom_site_label_2
_geom_bond_distance
_geom_bond_site_symmetry_2
_geom_bond_publ_flag
Cr1 N31 1.585(8) . ?
Cr1 O22 1.984(2) . ?
Cr1 O26 1.999(2) . ?
Cr1 N4 2.059(2) . ?
Cr1 N1 2.118(2) . ?
Cr1 N7 2.286(2) . ?
Cr1A O31A 1.871(17) . ?
Cr1A O26 1.927(3) . ?
Cr1A O22 1.967(3) . ?
Cr1A N4 2.074(3) . ?
Cr1A N7 2.101(3) . ?
Cr1A N1 2.116(4) . ?
N1 C9 1.495(3) . ?
N1 C2 1.509(3) . ?
N1 C10 1.525(3) . ?
C2 C3 1.531(4) . ?
C3 N4 1.493(3) . ?
N4 C19 1.486(3) . ?
N4 C5 1.512(3) . ?
C5 C6 1.521(4) . ?
C6 N7 1.483(3) . ?
N7 C23 1.471(3) . ?
N7 C8 1.483(3) . ?
C8 C9 1.527(4) . ?
C10 C11 1.506(4) . ?
C11 C12 1.394(4) . ?
C11 C16 1.400(4) . ?
C12 C13 1.396(4) . ?
C13 C14 1.390(4) . ?
C14 O17 1.366(3) . ?
C14 C15 1.395(4) . ?
C15 C16 1.386(4) . ?
O17 C18 1.431(3) . ?
C19 C20 1.532(4) . ?
C20 O21 1.223(3) . ?
C20 O22 1.302(3) . ?
C23 C24 1.524(4) . ?
C24 O25 1.244(3) . ?
C24 O26 1.281(3) . ?
